data_2203665
loop_
_publ_author_name
'L\"orinc, \<Stefan'
'Koman, Marian'
'Meln\'ik, Milan'
'Monco\<l, J\'an '
'Ondru\<sov\'a, Darina'

_publ_section_title
;
 Bis(flufenamato-\k<i>O</i>)bis(3-pyridylmethanol-\k^2^<i>N,O</i>)copper(II)
;
_journal_issue 5
_journal_name_full 'Acta Crystallographica Section E'
_journal_page_first m590
_journal_page_last m592
_journal_paper_doi 10.1107/S1600536804008086
_journal_volume 60
_journal_year 2004
_chemical_formula_iupac '[Cu (C14 H9 N F3 O2)2 (C6 H6N O)2]'
_chemical_formula_moiety 'C40 H32 Cu1 F6 N4 O6'
_chemical_formula_sum 'C40 H32 Cu F6 N4 O6'
_chemical_formula_weight 842.25
_chemical_name_systematic
;
Bis(flufenamato-O)bis(3-pyridylmethanol-N,O)copper(II) complex
;
_space_group_IT_number 14
_symmetry_cell_setting monoclinic
_symmetry_space_group_name_Hall '-P 2ybc'
_symmetry_space_group_name_H-M 'P 1 21/c 1'
_atom_sites_solution_hydrogens 'geom except OH from delta-F'
_atom_sites_solution_primary direct
_atom_sites_solution_secondary difmap
_cell_angle_alpha 90.00
_cell_angle_beta 95.51(3)
_cell_angle_gamma 90.00
_cell_formula_units_Z 2
_cell_length_a 18.787(4)
_cell_length_b 10.576(2)
_cell_length_c 9.097(2)
_cell_measurement_reflns_used 25
_cell_measurement_temperature 293(2)
_cell_measurement_theta_max 12.5
_cell_measurement_theta_min 4.5
_cell_volume 1799.1(7)
_computing_cell_refinement CRYSALIS
_computing_data_collection 'CRYSALIS (Kuma)'
_computing_data_reduction CRYSALIS
_computing_molecular_graphics 'ORTEP (Johnson, 1965)'
_computing_publication_material 'WinGX (Farrugia, 1999)'
_computing_structure_refinement 'SHELXL97 (Sheldrick, 1997)'
_computing_structure_solution 'SHELXS86 (Sheldrick, 1985)'
_diffrn_ambient_temperature 100(2)
_diffrn_measured_fraction_theta_full 1.010
_diffrn_measured_fraction_theta_max 1.010
_diffrn_measurement_device_type 'Kuma KM4CCD'
_diffrn_measurement_method \w
_diffrn_radiation_monochromator graphite
_diffrn_radiation_source 'fine-focus sealed tube'
_diffrn_radiation_type MoK\a
_diffrn_radiation_wavelength 0.71073
_diffrn_reflns_av_R_equivalents 0.0301
_diffrn_reflns_av_sigmaI/netI 0.0381
_diffrn_reflns_limit_h_max 25
_diffrn_reflns_limit_h_min -24
_diffrn_reflns_limit_k_max 14
_diffrn_reflns_limit_k_min -14
_diffrn_reflns_limit_l_max 6
_diffrn_reflns_limit_l_min -12
_diffrn_reflns_number 11922
_diffrn_reflns_theta_full 28.6
_diffrn_reflns_theta_max 28.61
_diffrn_reflns_theta_min 3.23
_diffrn_standards_decay_% 0
_exptl_absorpt_coefficient_mu 0.694
_exptl_absorpt_correction_T_max 0.901
_exptl_absorpt_correction_T_min 0.870
_exptl_absorpt_correction_type refdelf
_exptl_absorpt_process_details
;
(COSABS99; Starynowicz, 1999)
;
_exptl_crystal_colour green
_exptl_crystal_density_diffrn 1.555
_exptl_crystal_density_method 'not measured'
_exptl_crystal_description prism
_exptl_crystal_F_000 862
_exptl_crystal_size_max 0.2
_exptl_crystal_size_mid 0.2
_exptl_crystal_size_min 0.15
_refine_diff_density_max 0.46
_refine_diff_density_min -0.41
_refine_ls_extinction_method none
_refine_ls_goodness_of_fit_ref 1.099
_refine_ls_hydrogen_treatment mixed
_refine_ls_matrix_type full
_refine_ls_number_parameters 274
_refine_ls_number_reflns 4474
_refine_ls_number_restraints 0
_refine_ls_restrained_S_all 1.104
_refine_ls_R_factor_all 0.052
_refine_ls_R_factor_gt 0.039
_refine_ls_shift/su_max <0.001
_refine_ls_shift/su_mean 0.000
_refine_ls_structure_factor_coef Fsqd
_refine_ls_weighting_details 'calc w = 1/[\s^2^(Fo^2^)+(0.0549P)^2^+0.5478P] where P = (Fo^2^+2Fc^2^)/3'
_refine_ls_weighting_scheme calc
_refine_ls_wR_factor_gt 0.089
_refine_ls_wR_factor_ref 0.095
_reflns_number_gt 3498
_reflns_number_total 4474
_reflns_threshold_expression I>2\s(I)
_cod_data_source_file wk6012.cif
_cod_data_source_block I
_cod_original_sg_symbol_H-M 'P 21/c'
_cod_original_formula_sum 'C40 H32 Cu1 F6 N4 O6'
_cod_database_code 2203665

loop_
_symmetry_equiv_pos_as_xyz
'x, y, z'
'-x, y+1/2, -z+1/2'
'-x, -y, -z'
'x, -y-1/2, z-1/2'

loop_
_atom_site_label
_atom_site_fract_x
_atom_site_fract_y
_atom_site_fract_z
_atom_site_U_iso_or_equiv
_atom_site_adp_type
_atom_site_calc_flag
_atom_site_refinement_flags
_atom_site_occupancy
_atom_site_disorder_assembly
_atom_site_disorder_group
_atom_site_type_symbol
Cu1 0.0000 0.0000 0.0000 0.01160(10) Uani d S 1 . . Cu
F1 0.48370(9) 0.2684(2) 0.1380(2) 0.0686(9) Uani d PD 0.919(4) A 1 F
F2 0.54125(8) 0.3035(2) 0.34351(19) 0.0611(7) Uani d PD 0.919(4) A 1 F
F3 0.51021(12) 0.45670(19) 0.2075(3) 0.0803(10) Uani d PD 0.919(4) A 1 F
F11 0.4766(9) 0.3819(16) 0.1100(11) 0.039(5) Uiso d PD 0.081(4) A 2 F
F21 0.5137(10) 0.2287(10) 0.250(2) 0.057(7) Uiso d PD 0.081(4) A 2 F
F31 0.5408(7) 0.4140(15) 0.3070(18) 0.039(5) Uiso d PD 0.081(4) A 2 F
O1 0.09151(7) -0.03943(12) 0.11629(14) 0.0152(3) Uani d . 1 . . O
O2 0.13098(7) 0.15435(12) 0.18099(14) 0.0188(3) Uani d . 1 . . O
O3 0.01778(7) 0.27492(12) 0.49894(14) 0.0159(3) Uani d D 1 . . O
H3O 0.0511(12) 0.274(3) 0.560(3) 0.042(8) Uiso d D 1 . . H
N1 -0.05112(8) 0.01143(13) 0.18601(16) 0.0123(3) Uani d . 1 . . N
N2 0.25187(8) 0.17328(15) 0.35426(19) 0.0215(4) Uani d . 1 . . N
H2N 0.2088 0.1999 0.3575 0.050 Uiso calc . 1 . . H
C1 -0.11202(10) -0.05209(18) 0.1955(2) 0.0170(4) Uani d . 1 . . C
H1 -0.1275 -0.1076 0.1198 0.050 Uiso calc . 1 . . H
C2 -0.15290(11) -0.03881(19) 0.3127(2) 0.0205(4) Uani d . 1 . . C
H2 -0.1948 -0.0851 0.3167 0.050 Uiso calc . 1 . . H
C3 -0.13002(11) 0.04545(19) 0.4248(2) 0.0196(4) Uani d . 1 . . C
H3 -0.1575 0.0587 0.5032 0.050 Uiso calc . 1 . . H
C4 -0.06574(10) 0.10978(16) 0.41878(19) 0.0137(4) Uani d . 1 . . C
C5 -0.02805(9) 0.08996(17) 0.29821(19) 0.0135(3) Uani d . 1 . . C
H5 0.0151 0.1323 0.2937 0.050 Uiso calc . 1 . . H
C6 -0.04007(10) 0.19982(17) 0.54045(19) 0.0153(4) Uani d . 1 . . C
H61 -0.0791 0.2545 0.5623 0.050 Uiso calc . 1 . . H
H62 -0.0246 0.1524 0.6291 0.050 Uiso calc . 1 . . H
C7 0.13859(9) 0.03582(17) 0.17650(19) 0.0138(4) Uani d . 1 . . C
C8 0.20618(10) -0.02448(17) 0.2451(2) 0.0152(4) Uani d . 1 . . C
C9 0.21508(10) -0.15477(18) 0.2284(2) 0.0201(4) Uani d . 1 . . C
H9 0.1799 -0.2004 0.1724 0.050 Uiso calc . 1 . . H
C10 0.27481(11) -0.2181(2) 0.2930(3) 0.0281(5) Uani d . 1 . . C
H10 0.2799 -0.3047 0.2802 0.050 Uiso calc . 1 . . H
C11 0.32692(11) -0.1490(2) 0.3770(2) 0.0271(5) Uani d . 1 . . C
H11 0.3669 -0.1905 0.4221 0.050 Uiso calc . 1 . . H
C12 0.32037(11) -0.02015(19) 0.3948(2) 0.0229(4) Uani d . 1 . . C
H12 0.3561 0.0239 0.4512 0.050 Uiso calc . 1 . . H
C13 0.26066(10) 0.04548(18) 0.3290(2) 0.0165(4) Uani d . 1 . . C
C14 0.30710(10) 0.26434(18) 0.3752(2) 0.0187(4) Uani d . 1 . . C
C15 0.29450(10) 0.37133(19) 0.4592(2) 0.0202(4) Uani d . 1 . . C
H15 0.2529 0.3764 0.5066 0.050 Uiso calc . 1 . . H
C16 0.34337(11) 0.47003(19) 0.4727(2) 0.0225(4) Uani d . 1 . . C
H16 0.3342 0.5410 0.5282 0.050 Uiso calc . 1 . . H
C17 0.40597(11) 0.4629(2) 0.4035(2) 0.0235(4) Uani d . 1 . . C
H17 0.4386 0.5292 0.4109 0.050 Uiso calc . 1 . . H
C18 0.41912(10) 0.3549(2) 0.3230(2) 0.0220(4) Uani d . 1 A . C
C19 0.37052(10) 0.25563(19) 0.3080(2) 0.0207(4) Uani d . 1 . . C
H19 0.3802 0.1842 0.2538 0.050 Uiso calc . 1 . . H
C20 0.48707(11) 0.3458(2) 0.2513(2) 0.0288(5) Uani d D 1 . . C

loop_
_atom_site_aniso_label
_atom_site_aniso_U_11
_atom_site_aniso_U_22
_atom_site_aniso_U_33
_atom_site_aniso_U_12
_atom_site_aniso_U_13
_atom_site_aniso_U_23
Cu1 0.01229(16) 0.01261(16) 0.01000(16) -0.00040(12) 0.00168(11) -0.00119(12)
F1 0.0341(10) 0.121(2) 0.0545(12) -0.0320(11) 0.0249(8) -0.0599(13)
F2 0.0223(9) 0.1170(19) 0.0448(10) 0.0155(9) 0.0065(7) 0.0056(11)
F3 0.0654(15) 0.0499(12) 0.137(2) 0.0011(10) 0.0696(16) 0.0240(14)
O1 0.0144(6) 0.0155(6) 0.0155(6) -0.0007(5) 0.0009(5) -0.0011(5)
O2 0.0166(7) 0.0134(6) 0.0256(7) 0.0012(5) -0.0027(5) 0.0002(5)
O3 0.0179(7) 0.0153(7) 0.0142(7) -0.0028(5) -0.0001(6) 0.0002(5)
N1 0.0145(7) 0.0117(7) 0.0106(7) 0.0009(6) 0.0008(6) 0.0003(6)
N2 0.0125(8) 0.0210(9) 0.0306(9) -0.0002(6) -0.0001(7) -0.0055(7)
C1 0.0207(10) 0.0149(9) 0.0154(9) -0.0030(7) 0.0019(7) -0.0011(7)
C2 0.0235(10) 0.0201(9) 0.0188(10) -0.0085(8) 0.0061(8) -0.0023(8)
C3 0.0245(10) 0.0192(9) 0.0160(9) -0.0037(8) 0.0076(8) -0.0018(8)
C4 0.0185(9) 0.0098(8) 0.0128(8) 0.0007(7) 0.0017(7) 0.0022(6)
C5 0.0152(9) 0.0120(8) 0.0130(8) 0.0016(7) -0.0001(7) 0.0008(7)
C6 0.0199(9) 0.0122(9) 0.0140(9) -0.0016(7) 0.0025(7) 0.0002(7)
C7 0.0126(9) 0.0188(9) 0.0101(8) 0.0004(7) 0.0025(7) 0.0011(7)
C8 0.0133(9) 0.0189(10) 0.0137(9) 0.0004(7) 0.0033(7) 0.0008(7)
C9 0.0189(9) 0.0166(9) 0.0251(10) 0.0013(7) 0.0028(8) 0.0015(8)
C10 0.0242(11) 0.0192(10) 0.0398(13) 0.0038(8) -0.0021(9) 0.0056(9)
C11 0.0187(10) 0.0253(11) 0.0365(12) 0.0044(8) -0.0018(9) 0.0103(9)
C12 0.0167(10) 0.0282(11) 0.0232(10) 0.0006(8) -0.0019(8) 0.0036(8)
C13 0.0144(9) 0.0183(9) 0.0173(9) -0.0013(7) 0.0036(7) 0.0002(7)
C14 0.0147(9) 0.0218(10) 0.0186(10) 0.0014(7) -0.0034(7) -0.0002(8)
C15 0.0161(9) 0.0233(10) 0.0209(10) 0.0019(7) 0.0001(7) -0.0022(8)
C16 0.0229(10) 0.0216(10) 0.0222(10) 0.0002(8) -0.0019(8) -0.0033(8)
C17 0.0228(11) 0.0243(10) 0.0228(10) -0.0041(8) -0.0007(8) -0.0003(8)
C18 0.0191(10) 0.0271(11) 0.0194(10) -0.0015(8) 0.0000(8) -0.0002(8)
C19 0.0169(9) 0.0249(10) 0.0201(10) -0.0007(8) -0.0001(8) -0.0058(8)
C20 0.0231(11) 0.0346(13) 0.0294(11) -0.0079(9) 0.0056(9) -0.0053(9)

loop_
_atom_type_symbol
_atom_type_description
_atom_type_scat_dispersion_real
_atom_type_scat_dispersion_imag
_atom_type_scat_source
C C 0.0033 0.0016 'International Tables Vol C Tables 4.2.6.8 and 6.1.1.4'
H H 0.0000 0.0000 'International Tables Vol C Tables 4.2.6.8 and 6.1.1.4'
N N 0.0061 0.0033 'International Tables Vol C Tables 4.2.6.8 and 6.1.1.4'
O O 0.0106 0.0060 'International Tables Vol C Tables 4.2.6.8 and 6.1.1.4'
F F 0.0171 0.0103 'International Tables Vol C Tables 4.2.6.8 and 6.1.1.4'
Cu Cu 0.3201 1.2651 'International Tables Vol C Tables 4.2.6.8 and 6.1.1.4'

loop_
_geom_angle_atom_site_label_1
_geom_angle_atom_site_label_2
_geom_angle_atom_site_label_3
_geom_angle_site_symmetry_1
_geom_angle_site_symmetry_3
_geom_angle
_geom_angle_publ_flag
O1 Cu1 O1 . 3 180.00(11) ?
O1 Cu1 N1 . . 91.33(6) yes
O1 Cu1 N1 3 . 88.67(6) ?
O1 Cu1 N1 . 3 88.67(6) ?
O1 Cu1 N1 3 3 91.33(6) ?
N1 Cu1 N1 . 3 180.00(7) ?
O1 Cu1 O3 . 4_565 95.57(5) yes
O1 Cu1 O3 3 4_565 84.43(5) yes
N1 Cu1 O3 . 4_565 91.23(5) ?
N1 Cu1 O3 3 4_565 88.77(5) ?
O1 Cu1 O3 . 2_545 84.43(5) ?
O1 Cu1 O3 3 2_545 95.57(5) ?
N1 Cu1 O3 . 2_545 88.77(5) yes
N1 Cu1 O3 3 2_545 91.23(5) ?
O3 Cu1 O3 4_565 2_545 180.0 ?
C7 O1 Cu1 . . 129.15(13) ?
C6 O3 Cu1 . 2 116.15(11) ?
C6 O3 H3O . . 112(2) ?
Cu1 O3 H3O 2 . 96(2) ?
C1 N1 C5 . . 118.27(15) ?
C1 N1 Cu1 . . 120.04(12) ?
C5 N1 Cu1 . . 121.50(12) ?
C13 N2 C14 . . 126.12(16) ?
C13 N2 H2N . . 116.9 ?
C14 N2 H2N . . 116.9 ?
N1 C1 C2 . . 122.81(17) ?
N1 C1 H1 . . 118.6 ?
C2 C1 H1 . . 118.6 ?
C1 C2 C3 . . 118.43(17) ?
C1 C2 H2 . . 120.8 ?
C3 C2 H2 . . 120.8 ?
C2 C3 C4 . . 119.50(17) ?
C2 C3 H3 . . 120.2 ?
C4 C3 H3 . . 120.2 ?
C5 C4 C3 . . 118.14(17) ?
C5 C4 C6 . . 121.95(16) ?
C3 C4 C6 . . 119.90(16) ?
N1 C5 C4 . . 122.78(16) ?
N1 C5 H5 . . 118.6 ?
C4 C5 H5 . . 118.6 ?
O3 C6 C4 . . 110.88(14) ?
O3 C6 H61 . . 109.5 ?
C4 C6 H61 . . 109.5 ?
O3 C6 H62 . . 109.5 ?
C4 C6 H62 . . 109.5 ?
H61 C6 H62 . . 108.1 ?
O2 C7 O1 . . 123.92(17) ?
O2 C7 C8 . . 120.12(16) ?
O1 C7 C8 . . 115.96(17) ?
C9 C8 C13 . . 118.88(17) ?
C9 C8 C7 . . 118.59(17) ?
C13 C8 C7 . . 122.52(17) ?
C10 C9 C8 . . 121.99(18) ?
C10 C9 H9 . . 119.0 ?
C8 C9 H9 . . 119.0 ?
C9 C10 C11 . . 118.53(19) ?
C9 C10 H10 . . 120.7 ?
C11 C10 H10 . . 120.7 ?
C12 C11 C10 . . 121.16(19) ?
C12 C11 H11 . . 119.4 ?
C10 C11 H11 . . 119.4 ?
C11 C12 C13 . . 121.02(19) ?
C11 C12 H12 . . 119.5 ?
C13 C12 H12 . . 119.5 ?
N2 C13 C12 . . 121.04(17) ?
N2 C13 C8 . . 120.36(17) ?
C12 C13 C8 . . 118.40(18) ?
C19 C14 C15 . . 119.34(18) ?
C19 C14 N2 . . 122.86(17) ?
C15 C14 N2 . . 117.65(17) ?
C16 C15 C14 . . 120.78(18) ?
C16 C15 H15 . . 119.6 ?
C14 C15 H15 . . 119.6 ?
C15 C16 C17 . . 120.07(18) ?
C15 C16 H16 . . 120.0 ?
C17 C16 H16 . . 120.0 ?
C16 C17 C18 . . 118.99(19) ?
C16 C17 H17 . . 120.5 ?
C18 C17 H17 . . 120.5 ?
C19 C18 C17 . . 121.55(18) ?
C19 C18 C20 . . 119.36(18) ?
C17 C18 C20 . . 119.10(18) ?
C18 C19 C14 . . 119.25(18) ?
C18 C19 H19 . . 120.4 ?
C14 C19 H19 . . 120.4 ?
F1 C20 F3 . . 108.0(2) ?
F1 C20 F2 . . 105.1(2) ?
F3 C20 F2 . . 103.5(2) ?
F31 C20 F21 . . 104.0(9) ?
F31 C20 F11 . . 104.6(9) ?
F21 C20 F11 . . 106.0(9) ?
F31 C20 C18 . . 117.2(8) ?
F1 C20 C18 . . 113.88(17) ?
F3 C20 C18 . . 113.16(19) ?
F2 C20 C18 . . 112.36(18) ?
F21 C20 C18 . . 113.7(9) ?
F11 C20 C18 . . 110.4(7) ?

loop_
_geom_bond_atom_site_label_1
_geom_bond_atom_site_label_2
_geom_bond_site_symmetry_2
_geom_bond_distance
_geom_bond_publ_flag
Cu1 O1 . 1.9747(14) yes
Cu1 O1 3 1.9747(14) ?
Cu1 N1 . 2.0279(16) yes
Cu1 N1 3 2.0279(16) ?
Cu1 O3 4_565 2.4040(10) ?
Cu1 O3 2_545 2.4040(10) yes
F1 C20 . 1.313(3) ?
F2 C20 . 1.333(3) ?
F3 C20 . 1.325(3) ?
F11 C20 . 1.337(8) ?
F21 C20 . 1.336(9) ?
F31 C20 . 1.302(8) ?
O1 C7 . 1.274(2) ?
O2 C7 . 1.263(2) ?
O3 C6 . 1.426(2) ?
O3 Cu1 2 2.4040(10) ?
O3 H3O . 0.80(2) ?
N1 C1 . 1.337(2) ?
N1 C5 . 1.354(2) ?
N2 C13 . 1.384(3) ?
N2 C14 . 1.415(2) ?
N2 H2N . 0.8600 ?
C1 C2 . 1.380(3) ?
C1 H1 . 0.9300 ?
C2 C3 . 1.391(3) ?
C2 H2 . 0.9300 ?
C3 C4 . 1.392(3) ?
C3 H3 . 0.9300 ?
C4 C5 . 1.378(2) ?
C4 C6 . 1.504(2) ?
C5 H5 . 0.9300 ?
C6 H61 . 0.9700 ?
C6 H62 . 0.9700 ?
C7 C8 . 1.502(3) ?
C8 C9 . 1.398(3) ?
C8 C13 . 1.424(3) ?
C9 C10 . 1.388(3) ?
C9 H9 . 0.9300 ?
C10 C11 . 1.390(3) ?
C10 H10 . 0.9300 ?
C11 C12 . 1.379(3) ?
C11 H11 . 0.9300 ?
C12 C13 . 1.403(3) ?
C12 H12 . 0.9300 ?
C14 C19 . 1.394(3) ?
C14 C15 . 1.398(3) ?
C15 C16 . 1.388(3) ?
C15 H15 . 0.9300 ?
C16 C17 . 1.388(3) ?
C16 H16 . 0.9300 ?
C17 C18 . 1.392(3) ?
C17 H17 . 0.9300 ?
C18 C19 . 1.390(3) ?
C18 C20 . 1.491(3) ?
C19 H19 . 0.9300 ?

loop_
_geom_hbond_atom_site_label_D
_geom_hbond_atom_site_label_H
_geom_hbond_atom_site_label_A
_geom_hbond_distance_DH
_geom_hbond_distance_HA
_geom_hbond_distance_DA
_geom_hbond_angle_DHA
N2 H2N O2 0.86 2.12 2.645(2) 119
